data_1554812
loop_
_publ_author_name
'Liu, Xiong-Li'
'Zuo, Xiong'
'Wang, Jun-Xin'
'Chang, Shun-qin'
'Wei, Qi-Di'
'Zhou, Ying'

_publ_section_title
;
 A bifunctional pyrazolone--chromone synthon directed organocatalytic
 double Michael cascade reaction: forging five stereocenters in
 structurally diverse hexahydroxanthones
;
_journal_issue 9
_journal_name_full 'Organic Chemistry Frontiers'
_journal_page_first 1485
_journal_paper_doi 10.1039/C9QO00265K
_journal_volume 6
_journal_year 2019
_chemical_absolute_configuration ad
_chemical_formula_moiety 'C36 H32 F N3 O7'
_chemical_formula_sum 'C36 H32 F N3 O7'
_chemical_formula_weight 637.64
_space_group_crystal_system monoclinic
_space_group_IT_number 4
_space_group_name_Hall 'P 2yb'
_space_group_name_H-M_alt 'P 1 21 1'
_atom_sites_solution_hydrogens geom
_atom_sites_solution_primary direct
_audit_creation_date 2019-01-19
_audit_creation_method
;
Olex2 1.2
(compiled 2018.05.29 svn.r3508 for OlexSys, GUI svn.r5506)
;
_audit_update_record
;
2019-02-13 deposited with the CCDC.	2019-03-12 downloaded from the CCDC.
;
_cell_angle_alpha 90
_cell_angle_beta 93.0910(10)
_cell_angle_gamma 90
_cell_formula_units_Z 4
_cell_length_a 11.74660(10)
_cell_length_b 12.2636(2)
_cell_length_c 22.7319(2)
_cell_measurement_reflns_used 24932
_cell_measurement_temperature 100.00(10)
_cell_measurement_theta_max 73.3620
_cell_measurement_theta_min 1.9250
_cell_volume 3269.89(7)
_computing_cell_refinement 'CrysAlisPro 1.171.38.43f (Rigaku OD, 2015)'
_computing_data_collection 'CrysAlisPro 1.171.38.43f (Rigaku OD, 2015)'
_computing_data_reduction 'CrysAlisPro 1.171.38.43f (Rigaku OD, 2015)'
_computing_molecular_graphics 'Olex2 (Dolomanov et al., 2009)'
_computing_publication_material 'Olex2 (Dolomanov et al., 2009)'
_computing_structure_refinement 'ShelXL (Sheldrick, 2015)'
_computing_structure_solution 'ShelXS (Sheldrick, 2008)'
_diffrn_ambient_environment N~2~
_diffrn_ambient_temperature 100.00(10)
_diffrn_detector 'CCD plate'
_diffrn_detector_area_resol_mean 5.2684
_diffrn_detector_type AtlasS2
_diffrn_measured_fraction_theta_full 0.990
_diffrn_measured_fraction_theta_max 0.974
_diffrn_measurement_details
;
List of Runs (angles in degrees, time in seconds):

  # Type    Start    End  Width  t~exp~   \w     \q     \k     \f   Frames
#--------------------------------------------------------------------------
  1  \w   -113.00 -13.00   1.00    1.00    --  -40.98 -57.00 -60.00  100
  2  \w   -117.00  -8.00   1.00    1.00    --  -40.98 -77.00-180.00  109
  3  \w   -113.00 -18.00   1.00    1.00    --  -40.98 156.00  87.00   95
  4  \w    -69.00  32.00   1.00    1.00    --  -40.98  57.00  90.00  101
  5  \w   -117.00  -8.00   1.00    1.00    --  -40.98 -77.00 -90.00  109
  6  \w   -113.00 -13.00   1.00    1.00    --  -40.98 -57.00-150.00  100
  7  \w   -115.00 -17.00   1.00    1.00    --  -40.98 -37.00-150.00   98
  8  \w   -115.00 -17.00   1.00    1.00    --  -40.98 -37.00-180.00   98
  9  \w     17.00 115.00   1.00    1.00    --   40.98  37.00 -90.00   98
 10  \w      8.00 117.00   1.00    1.00    --   40.98  77.00  60.00  109
 11  \w     13.00 113.00   1.00    1.00    --   40.98  57.00 -60.00  100
 12  \w     74.00 178.00   1.00    1.00    --  106.95  77.00-120.00  104
 13  \w     74.00 178.00   1.00    1.00    --  106.95  77.00-150.00  104
 14  \w     74.00 178.00   1.00    1.00    --  106.95  77.00-180.00  104
 15  \w     34.00 121.00   1.00    1.00    --  106.95-125.00 -90.00   87
 16  \w     74.00 178.00   1.00    1.00    --  106.95  77.00 150.00  104
 17  \w     78.00 178.00   1.00    1.00    --  106.95  61.00-120.00  100
 18  \w     78.00 178.00   1.00    1.00    --  106.95  61.00 150.00  100
 19  \w     78.00 113.00   1.00    1.00    --  106.95  61.00 120.00   35
;
_diffrn_measurement_device 'four-circle diffractometer'
_diffrn_measurement_device_type 'SuperNova, Dual, Cu at zero, AtlasS2'
_diffrn_measurement_method '\w scans'
_diffrn_orient_matrix_type 'CrysAlisPro convention (1999,Acta A55,543-557)'
_diffrn_orient_matrix_UB_11 -0.1237054000
_diffrn_orient_matrix_UB_12 0.0193128000
_diffrn_orient_matrix_UB_13 -0.0236954000
_diffrn_orient_matrix_UB_21 0.0410316000
_diffrn_orient_matrix_UB_22 0.0097481000
_diffrn_orient_matrix_UB_23 -0.0630105000
_diffrn_orient_matrix_UB_31 -0.0161562000
_diffrn_orient_matrix_UB_32 -0.1237605000
_diffrn_orient_matrix_UB_33 -0.0086278000
_diffrn_radiation_monochromator mirror
_diffrn_radiation_probe x-ray
_diffrn_radiation_type CuK\a
_diffrn_radiation_wavelength 1.54184
_diffrn_reflns_av_R_equivalents 0.0240
_diffrn_reflns_av_unetI/netI 0.0243
_diffrn_reflns_Laue_measured_fraction_full 0.990
_diffrn_reflns_Laue_measured_fraction_max 0.974
_diffrn_reflns_limit_h_max 10
_diffrn_reflns_limit_h_min -14
_diffrn_reflns_limit_k_max 13
_diffrn_reflns_limit_k_min -15
_diffrn_reflns_limit_l_max 25
_diffrn_reflns_limit_l_min -28
_diffrn_reflns_number 33134
_diffrn_reflns_point_group_measured_fraction_full 0.990
_diffrn_reflns_point_group_measured_fraction_max 0.974
_diffrn_reflns_theta_full 67.684
_diffrn_reflns_theta_max 73.675
_diffrn_reflns_theta_min 1.946
_diffrn_source 'micro-focus sealed X-ray tube'
_diffrn_source_type 'SuperNova (Cu) X-ray Source'
_exptl_absorpt_coefficient_mu 0.783
_exptl_absorpt_correction_T_max 1.00000
_exptl_absorpt_correction_T_min 0.55535
_exptl_absorpt_correction_type multi-scan
_exptl_absorpt_process_details
;
CrysAlisPro 1.171.38.43f (Rigaku Oxford Diffraction, 2015)
Empirical absorption correction using spherical harmonics,
 implemented in SCALE3 ABSPACK scaling algorithm.
;
_exptl_crystal_colour colourless
_exptl_crystal_colour_primary colourless
_exptl_crystal_density_diffrn 1.295
_exptl_crystal_description block
_exptl_crystal_F_000 1336
_exptl_crystal_size_max 0.12
_exptl_crystal_size_mid 0.11
_exptl_crystal_size_min 0.09
_refine_diff_density_max 0.359
_refine_diff_density_min -0.206
_refine_diff_density_rms 0.049
_refine_ls_abs_structure_details
;
 Flack x determined using 4107 quotients [(I+)-(I-)]/[(I+)+(I-)]
 (Parsons, Flack and Wagner, Acta Cryst. B69 (2013) 249-259).
;
_refine_ls_abs_structure_Flack 0.06(4)
_refine_ls_extinction_coef 0.00220(15)
_refine_ls_extinction_expression Fc^*^=kFc[1+0.001xFc^2^\l^3^/sin(2\q)]^-1/4^
_refine_ls_extinction_method 'SHELXL-2018/3 (Sheldrick 2018)'
_refine_ls_goodness_of_fit_ref 1.035
_refine_ls_hydrogen_treatment constr
_refine_ls_matrix_type full
_refine_ls_number_parameters 858
_refine_ls_number_reflns 10880
_refine_ls_number_restraints 1
_refine_ls_restrained_S_all 1.035
_refine_ls_R_factor_all 0.0353
_refine_ls_R_factor_gt 0.0345
_refine_ls_shift/su_max 0.008
_refine_ls_shift/su_mean 0.001
_refine_ls_structure_factor_coef Fsqd
_refine_ls_weighting_details 'w=1/[\s^2^(Fo^2^)+(0.0542P)^2^+1.0835P] where P=(Fo^2^+2Fc^2^)/3'
_refine_ls_weighting_scheme calc
_refine_ls_wR_factor_gt 0.0958
_refine_ls_wR_factor_ref 0.0964
_reflns_Friedel_coverage 0.662
_reflns_Friedel_fraction_full 0.736
_reflns_Friedel_fraction_max 0.689
_reflns_number_gt 10674
_reflns_number_total 10880
_reflns_threshold_expression 'I > 2\s(I)'
_cod_data_source_file c9qo00265k2.cif
_cod_data_source_block myx-b-7
_cod_database_code 1554812
_shelx_shelxl_version_number 2018/3
_shelx_space_group_comment
;
The symmetry employed for this shelxl refinement is uniquely defined
by the following loop, which should always be used as a source of
symmetry information in preference to the above space-group names.
They are only intended as comments.
;
_reflns_odcompleteness_completeness 97.05
_reflns_odcompleteness_iscentric 1
_reflns_odcompleteness_theta 66.97
_olex2_refinement_description
;
1. Fixed Uiso
 At 1.2 times of:
  All C(H) groups, All C(H,H) groups
 At 1.5 times of:
  All C(H,H,H) groups
2.a Ternary CH refined with riding coordinates:
 C21B(H21B), C8B(H8B), C7(H7), C9B(H9B), C21(H21), C8(H8)
2.b Secondary CH2 refined with riding coordinates:
 C10(H10A,H10B), C10B(H10C,H10D)
2.c Aromatic/amide H refined with riding coordinates:
 C24B(H24B), C28(H28), C27B(H27B), C20B(H20B), C25(H25), C5B(H5B), C26B(H26B),
 C5(H5), C3(H3), C2B(H2B), C4B(H4B), C2(H2), C20(H20), C18B(H18B), C19B(H19B),
 C27(H27), C3B(H3B), C16(H16), C4(H4), C16B(H16B), C17B(H17B), C18(H18),
 C17(H17), C19(H19)
2.d Idealised Me refined as rotating group:
 C14B(H14D,H14E,H14F), C33B(H33A,H33B,H33C), C35B(H35D,H35E,H35F), C35(H35A,
 H35B,H35C), C34B(H34D,H34E,H34F), C34(H34A,H34B,H34C), C30B(H30A,H30B,H30C),
 C14(H14A,H14B,H14C), C36(H36A,H36B,H36C), C31(H31A,H31B,H31C)
;
_olex2_submission_special_instructions 'No special instructions were received'
_oxdiff_exptl_absorpt_empirical_details
;
Empirical correction (ABSPACK) includes:
- Absorption correction using spherical harmonics
- Frame scaling
;
_oxdiff_exptl_absorpt_empirical_full_max 1.614
_oxdiff_exptl_absorpt_empirical_full_min 0.536

loop_
_space_group_symop_operation_xyz
'x, y, z'
'-x, y+1/2, -z'

loop_
_atom_site_label
_atom_site_type_symbol
_atom_site_fract_x
_atom_site_fract_y
_atom_site_fract_z
_atom_site_U_iso_or_equiv
_atom_site_adp_type
_atom_site_occupancy
_atom_site_site_symmetry_order
_atom_site_calc_flag
_atom_site_refinement_flags_posn
F1 F 0.50574(16) 0.78028(17) 0.64898(7) 0.0406(5) Uani 1 1 d .
O5B O 0.66985(15) 0.59842(16) 0.86475(7) 0.0204(4) Uani 1 1 d .
F003 F 0.96918(15) 0.28389(18) 0.82281(8) 0.0405(5) Uani 1 1 d .
O5 O 0.20459(15) 0.42990(16) 0.63423(7) 0.0215(4) Uani 1 1 d .
O2B O 0.81138(15) 0.41125(16) 1.05387(7) 0.0216(4) Uani 1 1 d .
O2 O 0.29169(16) 0.60944(17) 0.43781(7) 0.0245(4) Uani 1 1 d .
O4B O 0.58489(17) 0.44871(17) 0.82257(7) 0.0262(4) Uani 1 1 d .
O6B O 0.68192(16) 0.62738(16) 1.01981(7) 0.0240(4) Uani 1 1 d .
O3B O 0.63940(16) 0.21148(17) 0.91867(9) 0.0288(4) Uani 1 1 d .
O1B O 0.54135(17) 0.22847(18) 1.10296(8) 0.0297(5) Uani 1 1 d .
O7 O 0.13475(18) 0.80804(18) 0.56944(9) 0.0324(5) Uani 1 1 d .
O1 O -0.00043(18) 0.7730(2) 0.38743(9) 0.0358(5) Uani 1 1 d .
O3 O 0.18479(17) 0.38603(18) 0.47876(8) 0.0295(4) Uani 1 1 d .
O6 O 0.12424(19) 0.58270(19) 0.67017(8) 0.0340(5) Uani 1 1 d .
N1B N 0.85368(18) 0.61123(19) 0.97322(9) 0.0201(5) Uani 1 1 d .
O4 O 0.5181(2) 0.3045(2) 0.52665(10) 0.0475(6) Uani 1 1 d .
N2B N 0.46173(19) 0.2347(2) 0.87174(9) 0.0236(5) Uani 1 1 d .
N3 N -0.0263(2) 0.7738(2) 0.62026(10) 0.0258(5) Uani 1 1 d .
O7B O 1.0077(2) 0.7211(2) 0.97995(10) 0.0480(7) Uani 1 1 d .
N3B N 0.37256(19) 0.3129(2) 0.86952(10) 0.0244(5) Uani 1 1 d .
N1 N 0.3631(2) 0.4143(2) 0.52646(9) 0.0252(5) Uani 1 1 d .
N2 N -0.1083(2) 0.6911(2) 0.62409(10) 0.0272(5) Uani 1 1 d .
C28B C 0.8980(2) 0.5328(2) 0.93438(10) 0.0201(5) Uani 1 1 d .
C23B C 0.8225(2) 0.4464(2) 0.92645(10) 0.0180(5) Uani 1 1 d .
C31B C 0.6161(2) 0.5032(2) 0.86457(10) 0.0198(5) Uani 1 1 d .
C21B C 0.6010(2) 0.4709(2) 0.92841(10) 0.0174(5) Uani 1 1 d .
H21B H 0.562545 0.533032 0.945814 0.021 Uiso 1 1 calc R
C24 C 0.3355(2) 0.5858(2) 0.56481(10) 0.0225(6) Uani 1 1 d .
C00S C 0.7450(2) 0.5780(2) 0.98982(10) 0.0194(5) Uani 1 1 d .
C1B C 0.8210(2) 0.3506(2) 1.10452(10) 0.0219(6) Uani 1 1 d .
C13B C 0.4053(2) 0.3920(2) 0.90327(11) 0.0215(5) Uani 1 1 d .
C32 C 0.1474(2) 0.5227(2) 0.63039(11) 0.0224(6) Uani 1 1 d .
C7B C 0.6192(2) 0.2888(2) 1.09137(11) 0.0225(6) Uani 1 1 d .
C8B C 0.6071(2) 0.3762(2) 1.04359(10) 0.0204(5) Uani 1 1 d .
H8B H 0.596931 0.446627 1.062979 0.024 Uiso 1 1 calc R
C32B C 0.6964(2) 0.6573(3) 0.80985(10) 0.0239(6) Uani 1 1 d .
C7 C 0.2061(2) 0.6372(2) 0.47833(10) 0.0214(6) Uani 1 1 d .
H7 H 0.220078 0.711606 0.492669 0.026 Uiso 1 1 calc R
C1 C 0.1904(2) 0.7285(2) 0.36825(11) 0.0252(6) Uani 1 1 d .
C24B C 0.8453(2) 0.3604(2) 0.88925(10) 0.0224(6) Uani 1 1 d .
H24B H 0.796157 0.301304 0.884440 0.027 Uiso 1 1 calc R
C6B C 0.7327(2) 0.2858(2) 1.12316(11) 0.0234(6) Uani 1 1 d .
C9B C 0.7185(2) 0.3799(2) 1.01319(10) 0.0185(5) Uani 1 1 d .
H9B H 0.734265 0.307369 0.997503 0.022 Uiso 1 1 calc R
C21 C 0.1151(2) 0.5467(2) 0.56556(10) 0.0216(6) Uani 1 1 d .
H21 H 0.077389 0.480266 0.550496 0.026 Uiso 1 1 calc R
C12B C 0.5525(2) 0.2655(2) 0.90793(11) 0.0225(6) Uani 1 1 d .
C22 C 0.2254(2) 0.5569(2) 0.53051(11) 0.0210(6) Uani 1 1 d .
C9 C 0.0847(2) 0.7178(2) 0.39971(11) 0.0248(6) Uani 1 1 d .
C15 C -0.0378(3) 0.8689(3) 0.65520(11) 0.0278(6) Uani 1 1 d .
C12 C 0.0563(2) 0.7496(3) 0.58250(11) 0.0264(6) Uani 1 1 d .
C26 C 0.4741(3) 0.6855(3) 0.62098(11) 0.0294(7) Uani 1 1 d .
C15B C 0.4463(2) 0.1377(2) 0.83880(11) 0.0250(6) Uani 1 1 d .
C13 C -0.0801(2) 0.6131(3) 0.59025(11) 0.0258(6) Uani 1 1 d .
C8 C 0.0876(2) 0.6321(2) 0.44804(10) 0.0212(6) Uani 1 1 d .
H8 H 0.078412 0.560391 0.429360 0.025 Uiso 1 1 calc R
C29 C 0.4140(2) 0.5016(3) 0.56009(11) 0.0255(6) Uani 1 1 d .
C22B C 0.7201(2) 0.4638(2) 0.96258(10) 0.0175(5) Uani 1 1 d .
C11B C 0.5204(2) 0.3735(2) 0.93531(10) 0.0199(5) Uani 1 1 d .
C23 C 0.2514(2) 0.4426(3) 0.50750(10) 0.0236(6) Uani 1 1 d .
C28 C 0.5228(2) 0.5076(3) 0.58778(12) 0.0311(7) Uani 1 1 d .
H28 H 0.574272 0.450345 0.585578 0.037 Uiso 1 1 calc R
C29B C 0.9103(3) 0.7084(3) 0.99176(12) 0.0282(6) Uani 1 1 d .
C27B C 0.9978(2) 0.5378(3) 0.90392(11) 0.0254(6) Uani 1 1 d .
H27B H 1.048149 0.596003 0.909055 0.030 Uiso 1 1 calc R
C11 C 0.0253(2) 0.6374(3) 0.55680(11) 0.0245(6) Uani 1 1 d .
C33 C 0.2491(2) 0.3841(3) 0.69181(10) 0.0247(6) Uani 1 1 d .
C6 C 0.2879(2) 0.6707(2) 0.38741(11) 0.0250(6) Uani 1 1 d .
C20B C 0.3357(2) 0.0990(3) 0.82583(11) 0.0282(6) Uani 1 1 d .
H20B H 0.273235 0.135923 0.839562 0.034 Uiso 1 1 calc R
C25 C 0.3643(2) 0.6800(3) 0.59499(11) 0.0265(6) Uani 1 1 d .
H25 H 0.312831 0.737134 0.597873 0.032 Uiso 1 1 calc R
C10 C -0.0102(2) 0.6476(3) 0.48989(11) 0.0273(6) Uani 1 1 d .
H10A H -0.068719 0.593782 0.480111 0.033 Uiso 1 1 calc R
H10B H -0.043572 0.719023 0.482855 0.033 Uiso 1 1 calc R
C5B C 0.7494(3) 0.2258(3) 1.17580(11) 0.0274(6) Uani 1 1 d .
H5B H 0.691468 0.181109 1.188274 0.033 Uiso 1 1 calc R
C26B C 1.0194(2) 0.4531(3) 0.86574(12) 0.0286(6) Uani 1 1 d .
H26B H 1.084485 0.454535 0.844170 0.034 Uiso 1 1 calc R
C5 C 0.3842(3) 0.6718(3) 0.35511(11) 0.0310(7) Uani 1 1 d .
H5 H 0.448415 0.632178 0.367788 0.037 Uiso 1 1 calc R
C3 C 0.2887(3) 0.7917(3) 0.28414(12) 0.0339(7) Uani 1 1 d .
H3 H 0.289639 0.832130 0.249570 0.041 Uiso 1 1 calc R
C25B C 0.9447(2) 0.3670(3) 0.85971(11) 0.0268(6) Uani 1 1 d .
C14B C 0.3336(2) 0.4904(3) 0.91002(13) 0.0297(6) Uani 1 1 d .
H14D H 0.375167 0.553884 0.898912 0.045 Uiso 1 1 calc GR
H14E H 0.314126 0.496990 0.950332 0.045 Uiso 1 1 calc GR
H14F H 0.265250 0.483906 0.885172 0.045 Uiso 1 1 calc GR
C2B C 0.9237(2) 0.3589(3) 1.13790(11) 0.0264(6) Uani 1 1 d .
H2B H 0.981984 0.403132 1.125456 0.032 Uiso 1 1 calc R
C4B C 0.8504(3) 0.2329(3) 1.20878(11) 0.0307(7) Uani 1 1 d .
H4B H 0.860868 0.193207 1.243494 0.037 Uiso 1 1 calc R
C10B C 0.5009(2) 0.3553(3) 1.00213(11) 0.0243(6) Uani 1 1 d .
H10C H 0.440098 0.403066 1.013460 0.029 Uiso 1 1 calc R
H10D H 0.475852 0.280749 1.007572 0.029 Uiso 1 1 calc R
C2 C 0.1929(3) 0.7899(3) 0.31625(12) 0.0323(7) Uani 1 1 d .
H2 H 0.129039 0.829854 0.303365 0.039 Uiso 1 1 calc R
C30 C 0.4158(3) 0.3128(3) 0.51735(12) 0.0337(7) Uani 1 1 d .
C33B C 0.5869(3) 0.6823(3) 0.77435(11) 0.0300(7) Uani 1 1 d .
H33A H 0.555427 0.615888 0.758050 0.045 Uiso 1 1 calc GR
H33B H 0.602428 0.731658 0.743019 0.045 Uiso 1 1 calc GR
H33C H 0.533344 0.715039 0.799446 0.045 Uiso 1 1 calc GR
C20 C -0.1442(3) 0.8940(3) 0.67618(12) 0.0358(7) Uani 1 1 d .
H20 H -0.207032 0.850314 0.666202 0.043 Uiso 1 1 calc R
C18B C 0.4113(3) -0.0511(3) 0.77202(12) 0.0351(7) Uani 1 1 d .
H18B H 0.399556 -0.113919 0.749604 0.042 Uiso 1 1 calc R
C19B C 0.3199(3) 0.0054(3) 0.79246(12) 0.0332(7) Uani 1 1 d .
H19B H 0.246363 -0.019905 0.783635 0.040 Uiso 1 1 calc R
C27 C 0.5515(2) 0.6025(3) 0.61885(12) 0.0316(7) Uani 1 1 d .
H27 H 0.623015 0.609357 0.638088 0.038 Uiso 1 1 calc R
C3B C 0.9376(3) 0.3002(3) 1.18996(11) 0.0306(7) Uani 1 1 d .
H3B H 1.005677 0.305624 1.212634 0.037 Uiso 1 1 calc R
C35B C 0.7506(3) 0.7608(3) 0.83482(13) 0.0329(7) Uani 1 1 d .
H35D H 0.697278 0.798018 0.858339 0.049 Uiso 1 1 calc GR
H35E H 0.771044 0.807326 0.803105 0.049 Uiso 1 1 calc GR
H35F H 0.817620 0.742661 0.858822 0.049 Uiso 1 1 calc GR
C35 C 0.3023(3) 0.2776(3) 0.67317(13) 0.0337(7) Uani 1 1 d .
H35A H 0.246652 0.235539 0.650593 0.051 Uiso 1 1 calc GR
H35B H 0.328111 0.237260 0.707529 0.051 Uiso 1 1 calc GR
H35C H 0.365853 0.292799 0.649598 0.051 Uiso 1 1 calc GR
C16 C 0.0547(3) 0.9355(3) 0.66936(13) 0.0344(7) Uani 1 1 d .
H16 H 0.125676 0.919314 0.655298 0.041 Uiso 1 1 calc R
C4 C 0.3844(3) 0.7323(3) 0.30380(12) 0.0346(7) Uani 1 1 d .
H4 H 0.449258 0.733370 0.282117 0.042 Uiso 1 1 calc R
C16B C 0.5383(3) 0.0812(3) 0.81844(13) 0.0331(7) Uani 1 1 d .
H16B H 0.612021 0.106327 0.826987 0.040 Uiso 1 1 calc R
C17B C 0.5206(3) -0.0131(3) 0.78527(14) 0.0383(8) Uani 1 1 d .
H17B H 0.582776 -0.050925 0.771867 0.046 Uiso 1 1 calc R
C34B C 0.7799(3) 0.5917(3) 0.77509(12) 0.0340(7) Uani 1 1 d .
H34D H 0.844329 0.571462 0.800510 0.051 Uiso 1 1 calc GR
H34E H 0.805073 0.635079 0.743134 0.051 Uiso 1 1 calc GR
H34F H 0.742850 0.527152 0.759700 0.051 Uiso 1 1 calc GR
C34 C 0.1516(3) 0.3632(3) 0.73118(11) 0.0327(7) Uani 1 1 d .
H34A H 0.115869 0.431144 0.740229 0.049 Uiso 1 1 calc GR
H34B H 0.180253 0.329142 0.767005 0.049 Uiso 1 1 calc GR
H34C H 0.096780 0.316109 0.711281 0.049 Uiso 1 1 calc GR
C30B C 0.8439(3) 0.7912(3) 1.02322(15) 0.0402(8) Uani 1 1 d .
H30A H 0.780821 0.815627 0.997978 0.060 Uiso 1 1 calc GR
H30B H 0.892142 0.852078 1.033789 0.060 Uiso 1 1 calc GR
H30C H 0.815790 0.759409 1.058203 0.060 Uiso 1 1 calc GR
C14 C -0.1467(3) 0.5102(3) 0.58543(14) 0.0359(7) Uani 1 1 d .
H14A H -0.205195 0.511237 0.613340 0.054 Uiso 1 1 calc GR
H14B H -0.096939 0.449363 0.593521 0.054 Uiso 1 1 calc GR
H14C H -0.181070 0.503657 0.546305 0.054 Uiso 1 1 calc GR
C36 C 0.3383(3) 0.4607(3) 0.71945(12) 0.0355(7) Uani 1 1 d .
H36A H 0.394062 0.476991 0.691352 0.053 Uiso 1 1 calc GR
H36B H 0.374988 0.426651 0.753444 0.053 Uiso 1 1 calc GR
H36C H 0.302290 0.527045 0.731037 0.053 Uiso 1 1 calc GR
C18 C -0.0632(3) 1.0508(3) 0.72649(13) 0.0427(9) Uani 1 1 d .
H18 H -0.071347 1.111171 0.750691 0.051 Uiso 1 1 calc R
C17 C 0.0414(3) 1.0266(3) 0.70459(14) 0.0404(8) Uani 1 1 d .
H17 H 0.103536 1.071774 0.713562 0.048 Uiso 1 1 calc R
C19 C -0.1556(3) 0.9844(3) 0.71200(13) 0.0413(8) Uani 1 1 d .
H19 H -0.226190 1.000537 0.726452 0.050 Uiso 1 1 calc R
C31 C 0.3418(3) 0.2199(3) 0.49885(18) 0.0499(9) Uani 1 1 d .
H31A H 0.307923 0.233570 0.460175 0.075 Uiso 1 1 calc GR
H31B H 0.282848 0.211349 0.526146 0.075 Uiso 1 1 calc GR
H31C H 0.386592 0.154461 0.498239 0.075 Uiso 1 1 calc GR

loop_
_atom_site_aniso_label
_atom_site_aniso_U_11
_atom_site_aniso_U_22
_atom_site_aniso_U_33
_atom_site_aniso_U_23
_atom_site_aniso_U_13
_atom_site_aniso_U_12
F1 0.0412(10) 0.0417(12) 0.0370(9) -0.0077(8) -0.0136(8) -0.0067(9)
O5B 0.0231(9) 0.0213(11) 0.0170(7) 0.0037(7) 0.0019(6) -0.0029(8)
F003 0.0322(9) 0.0491(13) 0.0414(9) -0.0223(9) 0.0116(7) 0.0009(9)
O5 0.0239(9) 0.0236(11) 0.0169(8) 0.0018(7) 0.0009(7) 0.0036(8)
O2B 0.0211(9) 0.0236(11) 0.0198(8) 0.0037(7) -0.0030(7) -0.0038(8)
O2 0.0251(9) 0.0296(12) 0.0192(8) 0.0024(7) 0.0039(7) 0.0017(9)
O4B 0.0324(10) 0.0271(11) 0.0192(8) -0.0027(8) 0.0014(7) -0.0053(9)
O6B 0.0253(10) 0.0225(11) 0.0245(8) -0.0048(7) 0.0034(7) 0.0014(8)
O3B 0.0250(10) 0.0205(11) 0.0401(10) -0.0016(8) -0.0044(8) 0.0003(9)
O1B 0.0294(10) 0.0295(12) 0.0303(9) 0.0084(8) 0.0040(8) -0.0051(10)
O7 0.0292(11) 0.0289(13) 0.0400(11) -0.0036(9) 0.0105(9) -0.0015(10)
O1 0.0322(11) 0.0400(14) 0.0353(10) 0.0150(9) 0.0035(9) 0.0111(10)
O3 0.0325(11) 0.0283(12) 0.0274(9) -0.0059(8) 0.0009(8) 0.0005(9)
O6 0.0463(12) 0.0341(13) 0.0212(9) -0.0061(8) -0.0010(8) 0.0151(11)
N1B 0.0208(11) 0.0183(12) 0.0214(9) -0.0006(8) 0.0028(8) -0.0050(9)
O4 0.0374(13) 0.0549(18) 0.0497(13) -0.0105(12) -0.0035(10) 0.0220(12)
N2B 0.0226(11) 0.0210(13) 0.0267(10) -0.0005(9) -0.0021(8) -0.0007(10)
N3 0.0271(12) 0.0216(13) 0.0291(11) 0.0027(9) 0.0066(9) 0.0035(11)
O7B 0.0390(13) 0.0526(17) 0.0541(14) -0.0207(12) 0.0180(11) -0.0258(12)
N3B 0.0221(11) 0.0225(13) 0.0284(10) 0.0036(9) -0.0008(9) -0.0001(10)
N1 0.0248(12) 0.0279(14) 0.0232(10) -0.0034(9) 0.0040(9) 0.0065(11)
N2 0.0262(12) 0.0291(14) 0.0270(11) 0.0057(10) 0.0068(9) 0.0032(11)
C28B 0.0212(13) 0.0214(15) 0.0177(10) 0.0009(10) 0.0010(9) -0.0004(11)
C23B 0.0169(12) 0.0206(14) 0.0166(10) 0.0021(9) 0.0017(9) -0.0003(11)
C31B 0.0171(12) 0.0225(15) 0.0199(11) -0.0005(10) 0.0022(9) 0.0025(11)
C21B 0.0167(12) 0.0183(14) 0.0172(10) 0.0005(9) 0.0016(9) -0.0010(11)
C24 0.0211(13) 0.0295(17) 0.0169(10) -0.0005(10) 0.0003(9) -0.0003(12)
C00S 0.0194(12) 0.0209(15) 0.0178(10) 0.0020(10) -0.0003(9) -0.0011(11)
C1B 0.0257(14) 0.0229(16) 0.0169(10) 0.0001(10) 0.0008(9) 0.0043(12)
C13B 0.0183(12) 0.0214(15) 0.0246(11) 0.0054(10) 0.0000(9) -0.0016(11)
C32 0.0227(13) 0.0252(16) 0.0195(11) -0.0006(10) 0.0021(9) 0.0028(12)
C7B 0.0244(13) 0.0228(16) 0.0208(11) 0.0001(10) 0.0057(10) -0.0020(12)
C8B 0.0216(13) 0.0202(14) 0.0193(11) 0.0021(10) 0.0010(9) -0.0030(11)
C32B 0.0256(14) 0.0287(16) 0.0178(11) 0.0072(10) 0.0043(10) -0.0021(12)
C7 0.0198(13) 0.0260(16) 0.0185(11) -0.0012(10) 0.0028(9) 0.0000(11)
C1 0.0295(14) 0.0237(15) 0.0225(11) 0.0016(11) 0.0017(10) -0.0022(12)
C24B 0.0227(13) 0.0228(15) 0.0215(11) -0.0011(10) 0.0002(10) -0.0005(12)
C6B 0.0288(14) 0.0215(15) 0.0196(11) 0.0013(10) 0.0003(10) 0.0017(12)
C9B 0.0205(12) 0.0175(14) 0.0172(10) 0.0020(9) -0.0010(9) -0.0023(11)
C21 0.0251(14) 0.0236(15) 0.0161(11) 0.0008(10) 0.0006(10) 0.0007(11)
C12B 0.0246(13) 0.0167(14) 0.0261(12) 0.0014(10) -0.0009(10) -0.0032(11)
C22 0.0212(13) 0.0211(15) 0.0203(11) -0.0017(10) -0.0010(10) 0.0011(11)
C9 0.0302(14) 0.0212(15) 0.0228(12) 0.0019(10) 0.0010(10) 0.0009(12)
C15 0.0400(16) 0.0226(16) 0.0209(11) 0.0031(10) 0.0037(11) 0.0104(13)
C12 0.0273(14) 0.0272(17) 0.0252(12) 0.0037(11) 0.0045(11) 0.0048(13)
C26 0.0325(15) 0.0340(18) 0.0214(12) -0.0035(11) -0.0021(11) -0.0065(14)
C15B 0.0311(15) 0.0217(16) 0.0219(12) 0.0036(10) -0.0004(10) -0.0079(12)
C13 0.0235(13) 0.0292(17) 0.0249(12) 0.0057(11) 0.0037(10) 0.0037(12)
C8 0.0225(13) 0.0214(15) 0.0195(11) 0.0022(10) 0.0001(9) -0.0005(11)
C29 0.0226(14) 0.0353(18) 0.0189(11) -0.0003(11) 0.0032(10) 0.0000(13)
C22B 0.0179(12) 0.0175(14) 0.0175(10) 0.0008(9) 0.0035(9) 0.0002(11)
C11B 0.0182(12) 0.0202(14) 0.0212(11) 0.0015(10) 0.0004(9) -0.0014(11)
C23 0.0244(13) 0.0277(16) 0.0190(11) -0.0012(10) 0.0036(10) 0.0018(12)
C28 0.0246(15) 0.042(2) 0.0263(12) 0.0019(12) 0.0016(11) 0.0059(14)
C29B 0.0330(16) 0.0265(17) 0.0251(12) -0.0020(11) 0.0011(11) -0.0097(13)
C27B 0.0197(13) 0.0344(18) 0.0223(11) -0.0010(11) 0.0030(10) -0.0041(12)
C11 0.0224(13) 0.0281(17) 0.0229(12) -0.0005(11) 0.0014(10) 0.0012(12)
C33 0.0268(14) 0.0309(17) 0.0165(10) 0.0039(10) 0.0011(10) 0.0018(12)
C6 0.0308(15) 0.0255(16) 0.0188(11) -0.0019(10) 0.0016(10) -0.0019(12)
C20B 0.0294(14) 0.0272(17) 0.0277(12) 0.0015(11) -0.0010(10) -0.0059(13)
C25 0.0272(14) 0.0302(17) 0.0222(12) -0.0028(11) 0.0012(10) -0.0001(13)
C10 0.0225(14) 0.0367(19) 0.0226(12) 0.0051(11) 0.0007(10) 0.0025(13)
C5B 0.0372(16) 0.0230(16) 0.0225(12) 0.0031(11) 0.0058(11) 0.0002(13)
C26B 0.0209(13) 0.0405(19) 0.0248(12) -0.0009(12) 0.0038(10) -0.0010(13)
C5 0.0261(14) 0.044(2) 0.0235(12) -0.0016(12) 0.0023(10) -0.0004(14)
C3 0.0436(17) 0.0340(19) 0.0247(13) 0.0039(12) 0.0074(12) -0.0071(15)
C25B 0.0255(14) 0.0320(17) 0.0230(12) -0.0084(11) 0.0021(10) 0.0030(13)
C14B 0.0237(14) 0.0249(17) 0.0398(15) 0.0004(12) -0.0036(12) 0.0014(12)
C2B 0.0286(15) 0.0273(17) 0.0232(12) 0.0016(11) 0.0001(10) 0.0002(13)
C4B 0.0416(17) 0.0323(18) 0.0182(11) 0.0073(11) 0.0005(11) 0.0043(14)
C10B 0.0212(12) 0.0281(17) 0.0238(11) 0.0064(11) 0.0019(9) -0.0041(12)
C2 0.0413(17) 0.0303(18) 0.0252(13) 0.0032(12) 0.0020(12) 0.0003(15)
C30 0.0381(17) 0.038(2) 0.0259(13) -0.0028(12) 0.0066(12) 0.0129(15)
C33B 0.0337(16) 0.0348(18) 0.0212(12) 0.0081(11) -0.0008(11) 0.0012(14)
C20 0.0391(17) 0.039(2) 0.0304(14) 0.0057(13) 0.0094(12) 0.0123(15)
C18B 0.0491(19) 0.0271(18) 0.0290(13) -0.0018(12) 0.0006(13) -0.0070(16)
C19B 0.0402(17) 0.0295(18) 0.0289(13) 0.0031(12) -0.0073(12) -0.0126(15)
C27 0.0226(14) 0.048(2) 0.0246(12) 0.0006(13) -0.0004(10) -0.0005(14)
C3B 0.0319(15) 0.0365(19) 0.0226(12) -0.0004(12) -0.0063(11) 0.0050(14)
C35B 0.0394(16) 0.0297(18) 0.0297(13) 0.0075(12) 0.0034(12) -0.0083(14)
C35 0.0348(16) 0.0358(19) 0.0308(14) 0.0064(13) 0.0039(12) 0.0109(15)
C16 0.0369(17) 0.0320(19) 0.0339(14) -0.0023(13) -0.0014(12) 0.0088(15)
C4 0.0332(16) 0.044(2) 0.0270(13) -0.0025(13) 0.0094(11) -0.0086(15)
C16B 0.0329(16) 0.0296(18) 0.0372(14) -0.0040(13) 0.0055(12) -0.0083(14)
C17B 0.0434(19) 0.0295(19) 0.0430(17) -0.0078(14) 0.0104(14) -0.0039(15)
C34B 0.0392(17) 0.0363(19) 0.0274(13) 0.0064(12) 0.0104(11) 0.0046(15)
C34 0.0321(15) 0.043(2) 0.0230(12) 0.0066(12) 0.0055(11) 0.0030(15)
C30B 0.0419(18) 0.0289(19) 0.0495(18) -0.0123(14) 0.0000(14) -0.0077(16)
C14 0.0293(16) 0.036(2) 0.0432(16) 0.0013(14) 0.0091(13) -0.0022(15)
C36 0.0353(16) 0.045(2) 0.0252(13) 0.0046(13) -0.0073(12) -0.0045(15)
C18 0.067(2) 0.0314(19) 0.0293(14) -0.0028(13) -0.0003(15) 0.0172(18)
C17 0.054(2) 0.0311(19) 0.0349(15) -0.0052(13) -0.0075(14) 0.0072(17)
C19 0.052(2) 0.041(2) 0.0322(15) 0.0026(14) 0.0109(14) 0.0190(17)
C31 0.056(2) 0.030(2) 0.064(2) -0.0155(17) 0.0062(18) 0.0085(18)

loop_
_atom_type_symbol
_atom_type_description
_atom_type_scat_dispersion_real
_atom_type_scat_dispersion_imag
_atom_type_scat_source
C C 0.0181 0.0091 'International Tables Vol C Tables 4.2.6.8 and 6.1.1.4'
H H 0.0000 0.0000 'International Tables Vol C Tables 4.2.6.8 and 6.1.1.4'
F F 0.0727 0.0534 'International Tables Vol C Tables 4.2.6.8 and 6.1.1.4'
N N 0.0311 0.0180 'International Tables Vol C Tables 4.2.6.8 and 6.1.1.4'
O O 0.0492 0.0322 'International Tables Vol C Tables 4.2.6.8 and 6.1.1.4'

loop_
_geom_angle_atom_site_label_1
_geom_angle_atom_site_label_2
_geom_angle_atom_site_label_3
_geom_angle
C31B O5B C32B 123.03(19)
C32 O5 C33 122.3(2)
C1B O2B C9B 114.8(2)
C6 O2 C7 114.4(2)
C00S N1B C28B 109.7(2)
C00S N1B C29B 125.5(2)
C29B N1B C28B 124.8(2)
C12B N2B N3B 112.7(2)
C12B N2B C15B 128.8(2)
C15B N2B N3B 118.5(2)
N2 N3 C15 118.2(2)
C12 N3 N2 113.3(2)
C12 N3 C15 128.6(3)
C13B N3B N2B 107.0(2)
C23 N1 C29 109.7(2)
C23 N1 C30 125.7(3)
C30 N1 C29 124.4(2)
C13 N2 N3 107.6(2)
C23B C28B N1B 110.1(2)
C23B C28B C27B 121.2(3)
C27B C28B N1B 128.6(3)
C28B C23B C22B 110.2(2)
C24B C23B C28B 121.1(2)
C24B C23B C22B 128.8(2)
O5B C31B C21B 107.8(2)
O4B C31B O5B 127.9(2)
O4B C31B C21B 124.3(3)
C31B C21B C22B 109.9(2)
C31B C21B C11B 113.8(2)
C11B C21B C22B 116.4(2)
C29 C24 C22 109.7(2)
C25 C24 C22 129.2(3)
C25 C24 C29 121.0(2)
O6B C00S N1B 127.0(3)
O6B C00S C22B 125.0(2)
N1B C00S C22B 107.9(2)
O2B C1B C6B 122.5(2)
O2B C1B C2B 116.6(2)
C6B C1B C2B 120.9(2)
N3B C13B C11B 113.9(2)
N3B C13B C14B 121.5(2)
C14B C13B C11B 124.6(2)
O5 C32 C21 109.1(2)
O6 C32 O5 127.5(2)
O6 C32 C21 123.4(3)
O1B C7B C8B 122.6(2)
O1B C7B C6B 123.1(2)
C6B C7B C8B 114.3(2)
C7B C8B C10B 111.1(2)
C9B C8B C7B 107.2(2)
C9B C8B C10B 114.60(19)
O5B C32B C33B 109.5(2)
O5B C32B C35B 101.2(2)
O5B C32B C34B 110.4(2)
C33B C32B C35B 111.0(3)
C33B C32B C34B 112.5(2)
C35B C32B C34B 111.6(3)
O2 C7 C22 105.1(2)
O2 C7 C8 110.75(19)
C8 C7 C22 114.4(2)
C6 C1 C9 120.1(2)
C6 C1 C2 118.7(3)
C2 C1 C9 120.9(3)
C25B C24B C23B 116.7(3)
C1B C6B C7B 120.2(2)
C1B C6B C5B 119.0(2)
C5B C6B C7B 120.5(3)
O2B C9B C8B 110.98(18)
O2B C9B C22B 105.1(2)
C8B C9B C22B 113.9(2)
C32 C21 C22 109.7(2)
C32 C21 C11 113.3(2)
C11 C21 C22 117.2(2)
O3B C12B N2B 125.7(3)
O3B C12B C11B 127.6(2)
N2B C12B C11B 106.5(2)
C24 C22 C7 109.4(2)
C24 C22 C21 117.7(2)
C24 C22 C23 102.1(2)
C7 C22 C21 110.5(2)
C23 C22 C7 110.1(2)
C23 C22 C21 106.6(2)
O1 C9 C1 122.6(2)
O1 C9 C8 122.2(3)
C1 C9 C8 115.3(2)
C20 C15 N3 119.1(3)
C16 C15 N3 121.2(3)
C16 C15 C20 119.8(3)
O7 C12 N3 126.8(3)
O7 C12 C11 127.2(3)
N3 C12 C11 105.9(2)
F1 C26 C25 117.5(3)
F1 C26 C27 119.0(2)
C27 C26 C25 123.5(3)
C20B C15B N2B 119.3(3)
C16B C15B N2B 121.3(2)
C16B C15B C20B 119.5(3)
N2 C13 C11 113.5(3)
N2 C13 C14 121.8(3)
C14 C13 C11 124.8(3)
C7 C8 C10 114.2(2)
C9 C8 C7 106.5(2)
C9 C8 C10 111.9(2)
C24 C29 N1 109.7(2)
C24 C29 C28 121.3(3)
C28 C29 N1 128.9(3)
C23B C22B C21B 117.08(19)
C23B C22B C00S 101.9(2)
C23B C22B C9B 110.7(2)
C00S C22B C21B 107.0(2)
C9B C22B C21B 111.2(2)
C9B C22B C00S 108.26(19)
C21B C11B C10B 109.4(2)
C13B C11B C21B 111.9(2)
C13B C11B C12B 99.7(2)
C13B C11B C10B 108.3(2)
C12B C11B C21B 117.9(2)
C12B C11B C10B 109.0(2)
O3 C23 N1 126.3(3)
O3 C23 C22 125.0(3)
N1 C23 C22 108.8(2)
C27 C28 C29 117.6(3)
N1B C29B C30B 117.9(3)
O7B C29B N1B 118.7(3)
O7B C29B C30B 123.4(3)
C26B C27B C28B 117.7(3)
C21 C11 C10 109.2(2)
C12 C11 C21 116.9(2)
C12 C11 C10 110.2(2)
C13 C11 C21 111.5(2)
C13 C11 C12 99.8(2)
C13 C11 C10 108.8(2)
O5 C33 C35 102.1(2)
O5 C33 C34 110.0(2)
O5 C33 C36 109.4(2)
C35 C33 C36 111.3(3)
C34 C33 C35 110.8(3)
C34 C33 C36 112.8(2)
O2 C6 C1 121.9(2)
O2 C6 C5 117.4(3)
C5 C6 C1 120.7(2)
C19B C20B C15B 119.5(3)
C24 C25 C26 116.8(3)
C8 C10 C11 115.0(2)
C4B C5B C6B 120.5(3)
C25B C26B C27B 120.0(3)
C6 C5 C4 119.5(3)
C2 C3 C4 119.4(3)
F003 C25B C24B 117.9(3)
F003 C25B C26B 118.8(2)
C26B C25B C24B 123.3(3)
C3B C2B C1B 119.1(3)
C5B C4B C3B 119.7(2)
C8B C10B C11B 114.5(2)
C3 C2 C1 120.7(3)
O4 C30 N1 119.2(3)
O4 C30 C31 123.0(3)
N1 C30 C31 117.7(3)
C19 C20 C15 119.6(3)
C19B C18B C17B 119.2(3)
C18B C19B C20B 121.2(3)
C26 C27 C28 119.8(3)
C2B C3B C4B 120.8(3)
C15 C16 C17 119.9(3)
C5 C4 C3 120.9(3)
C15B C16B C17B 120.1(3)
C18B C17B C16B 120.5(3)
C19 C18 C17 119.3(3)
C18 C17 C16 120.7(3)
C18 C19 C20 120.8(3)

loop_
_geom_bond_atom_site_label_1
_geom_bond_atom_site_label_2
_geom_bond_distance
F1 C26 1.367(4)
O5B C31B 1.327(3)
O5B C32B 1.489(3)
F003 C25B 1.361(3)
O5 C32 1.323(3)
O5 C33 1.493(3)
O2B C1B 1.370(3)
O2B C9B 1.444(3)
O2 C7 1.441(3)
O2 C6 1.369(3)
O4B C31B 1.206(3)
O6B C00S 1.198(3)
O3B C12B 1.230(3)
O1B C7B 1.217(3)
O7 C12 1.217(4)
O1 C9 1.227(4)
O3 C23 1.211(3)
O6 C32 1.208(3)
N1B C28B 1.423(3)
N1B C00S 1.411(3)
N1B C29B 1.417(4)
O4 C30 1.213(4)
N2B N3B 1.419(3)
N2B C12B 1.364(3)
N2B C15B 1.412(4)
N3 N2 1.405(4)
N3 C15 1.421(4)
N3 C12 1.363(4)
O7B C29B 1.200(4)
N3B C13B 1.283(4)
N1 C29 1.427(4)
N1 C23 1.402(3)
N1 C30 1.411(4)
N2 C13 1.282(4)
C28B C23B 1.388(4)
C28B C27B 1.395(4)
C23B C24B 1.387(4)
C23B C22B 1.508(3)
C31B C21B 1.524(3)
C21B C22B 1.565(3)
C21B C11B 1.538(4)
C24 C22 1.515(3)
C24 C29 1.393(4)
C24 C25 1.376(4)
C00S C22B 1.553(4)
C1B C6B 1.390(4)
C1B C2B 1.394(4)
C13B C11B 1.517(3)
C13B C14B 1.484(4)
C32 C21 1.530(3)
C7B C8B 1.527(4)
C7B C6B 1.482(4)
C8B C9B 1.514(4)
C8B C10B 1.543(3)
C32B C33B 1.512(4)
C32B C35B 1.516(4)
C32B C34B 1.522(4)
C7 C22 1.549(4)
C7 C8 1.520(3)
C1 C9 1.472(4)
C1 C6 1.397(4)
C1 C2 1.403(4)
C24B C25B 1.380(4)
C6B C5B 1.410(3)
C9B C22B 1.544(3)
C21 C22 1.562(4)
C21 C11 1.539(4)
C12B C11B 1.520(4)
C22 C23 1.533(4)
C9 C8 1.519(4)
C15 C20 1.396(4)
C15 C16 1.384(5)
C12 C11 1.531(4)
C26 C25 1.391(4)
C26 C27 1.367(5)
C15B C20B 1.400(4)
C15B C16B 1.384(4)
C13 C11 1.517(4)
C13 C14 1.485(5)
C8 C10 1.542(4)
C29 C28 1.396(4)
C11B C10B 1.564(3)
C28 C27 1.393(5)
C29B C30B 1.487(5)
C27B C26B 1.386(4)
C11 C10 1.560(3)
C33 C35 1.518(4)
C33 C34 1.513(4)
C33 C36 1.518(4)
C6 C5 1.381(4)
C20B C19B 1.383(4)
C5B C4B 1.371(4)
C26B C25B 1.375(4)
C5 C4 1.382(4)
C3 C2 1.374(4)
C3 C4 1.392(5)
C2B C3B 1.387(4)
C4B C3B 1.400(5)
C30 C31 1.481(5)
C20 C19 1.386(5)
C18B C19B 1.379(5)
C18B C17B 1.384(5)
C16 C17 1.388(5)
C16B C17B 1.390(5)
C18 C17 1.383(5)
C18 C19 1.382(6)

loop_
_smtbx_masks_void_nr
_smtbx_masks_void_average_x
_smtbx_masks_void_average_y
_smtbx_masks_void_average_z
_smtbx_masks_void_volume
_smtbx_masks_void_count_electrons
1 -0.126 0.046 -0.095 86.3 18.8
2 0.126 0.546 0.095 86.3 18.8
3 0.351 -0.004 0.591 66.4 14.3
4 0.649 0.496 0.409 66.4 14.3
